data_4067495
loop_
_publ_author_name
'Bonnet, Sylvestre'
'Lutz, Martin'
'Spek, Anthony L.'
'van Koten, Gerard'
'Klein Gebbink, Robertus J. M.'

_publ_section_title
;
 Bimetallic \h6,\h1SCS- and PCP-Pincer Ruthenium Palladium Complexes:
 Synthesis, Structure, and Catalytic Activity
;
_journal_issue 5
_journal_name_full Organometallics
_journal_page_first 1157
_journal_paper_doi 10.1021/om900984t
_journal_volume 29
_journal_year 2010
_chemical_formula_moiety 'C19 H26 Cl Pd Ru S2, F6 P'
_chemical_formula_sum 'C19 H26 Cl F6 P Pd Ru S2'
_chemical_formula_weight 706.41
_chemical_name_systematic
; 
 ? 
;
_space_group_IT_number 61
_symmetry_cell_setting orthorhombic
_symmetry_space_group_name_Hall '-P 2ac 2ab'
_symmetry_space_group_name_H-M 'P b c a'
_atom_sites_solution_hydrogens difmap
_atom_sites_solution_primary direct
_atom_sites_solution_secondary difmap
_audit_creation_method SHELXL-97
_cell_angle_alpha 90.00
_cell_angle_beta 90.00
_cell_angle_gamma 90.00
_cell_formula_units_Z 8
_cell_length_a 14.86958(11)
_cell_length_b 12.21797(12)
_cell_length_c 25.8649(3)
_cell_measurement_reflns_used 27312
_cell_measurement_temperature 150(2)
_cell_measurement_theta_max 27.49
_cell_measurement_theta_min 1.58
_cell_volume 4699.03(8)
_computing_cell_refinement Peakref
_computing_data_collection 'Nonius COLLECT'
_computing_data_reduction 'EvalCCD, Sadabs'
_computing_structure_refinement 'SHELXL-97 (Sheldrick, 1997)'
_computing_structure_solution 'SHELXS-97 (Sheldrick, 1990)'
_diffrn_ambient_temperature 150(2)
_diffrn_measured_fraction_theta_full 0.998
_diffrn_measured_fraction_theta_max 0.998
_diffrn_measurement_device_type 'Nonius KappaCCD'
_diffrn_measurement_method '\f and \w scans'
_diffrn_radiation_monochromator graphite
_diffrn_radiation_source 'rotating anode'
_diffrn_radiation_type MoK\a
_diffrn_radiation_wavelength 0.71073
_diffrn_reflns_av_R_equivalents 0.0203
_diffrn_reflns_av_sigmaI/netI 0.0115
_diffrn_reflns_limit_h_max 19
_diffrn_reflns_limit_h_min -18
_diffrn_reflns_limit_k_max 15
_diffrn_reflns_limit_k_min -15
_diffrn_reflns_limit_l_max 33
_diffrn_reflns_limit_l_min -33
_diffrn_reflns_number 45330
_diffrn_reflns_theta_full 27.51
_diffrn_reflns_theta_max 27.51
_diffrn_reflns_theta_min 1.57
_exptl_absorpt_coefficient_mu 1.821
_exptl_absorpt_correction_T_max 0.58
_exptl_absorpt_correction_T_min 0.41
_exptl_absorpt_correction_type multi-scan
_exptl_absorpt_process_details Sadabs
_exptl_crystal_colour colourless
_exptl_crystal_density_diffrn 1.997
_exptl_crystal_density_method 'not measured'
_exptl_crystal_description block
_exptl_crystal_F_000 2784
_exptl_crystal_size_max 0.30
_exptl_crystal_size_mid 0.30
_exptl_crystal_size_min 0.30
_refine_diff_density_max 0.569
_refine_diff_density_min -0.418
_refine_diff_density_rms 0.062
_refine_ls_extinction_method none
_refine_ls_goodness_of_fit_ref 1.039
_refine_ls_hydrogen_treatment mixed
_refine_ls_matrix_type full
_refine_ls_number_parameters 316
_refine_ls_number_reflns 5373
_refine_ls_number_restraints 0
_refine_ls_restrained_S_all 1.039
_refine_ls_R_factor_all 0.0213
_refine_ls_R_factor_gt 0.0169
_refine_ls_shift/su_max 0.002
_refine_ls_shift/su_mean 0.000
_refine_ls_structure_factor_coef Fsqd
_refine_ls_weighting_details 'calc w=1/[\s^2^(Fo^2^)+(0.0148P)^2^+4.5683P] where P=(Fo^2^+2Fc^2^)/3'
_refine_ls_weighting_scheme calc
_refine_ls_wR_factor_gt 0.0367
_refine_ls_wR_factor_ref 0.0382
_reflns_number_gt 4872
_reflns_number_total 5373
_reflns_threshold_expression I>2\s(I)
_cod_data_source_file om900984t_si_002.cif
_cod_data_source_block s3851a
_cod_database_code 4067495

loop_
_symmetry_equiv_pos_as_xyz
'x, y, z'
'-x+1/2, -y, z+1/2'
'x+1/2, -y+1/2, -z'
'-x, y+1/2, -z+1/2'
'-x, -y, -z'
'x-1/2, y, -z-1/2'
'-x-1/2, y-1/2, z'
'x, -y-1/2, z-1/2'

loop_
_atom_site_label
_atom_site_type_symbol
_atom_site_fract_x
_atom_site_fract_y
_atom_site_fract_z
_atom_site_U_iso_or_equiv
_atom_site_adp_type
_atom_site_occupancy
_atom_site_symmetry_multiplicity
_atom_site_calc_flag
_atom_site_refinement_flags
Pd1 Pd 0.192509(8) 0.226238(11) 0.432011(5) 0.01515(4) Uani 1 1 d .
Ru1 Ru 0.423315(9) 0.180076(11) 0.382882(5) 0.01627(4) Uani 1 1 d .
Cl1 Cl 0.06912(3) 0.15956(4) 0.480349(18) 0.02840(10) Uani 1 1 d .
S1 S 0.24293(3) 0.34166(4) 0.495097(16) 0.01995(9) Uani 1 1 d .
S2 S 0.16686(3) 0.11811(3) 0.360977(16) 0.01761(8) Uani 1 1 d .
C1 C 0.29781(11) 0.27826(13) 0.39294(6) 0.0161(3) Uani 1 1 d .
C2 C 0.36934(11) 0.33374(13) 0.41849(7) 0.0178(3) Uani 1 1 d .
C3 C 0.45022(12) 0.35685(14) 0.39183(7) 0.0219(4) Uani 1 1 d .
H3 H 0.4999(14) 0.3870(16) 0.4095(8) 0.021(5) Uiso 1 1 d .
C4 C 0.45984(13) 0.32794(16) 0.33927(8) 0.0247(4) Uani 1 1 d .
H4 H 0.5132(15) 0.3374(17) 0.3228(8) 0.027(6) Uiso 1 1 d .
C5 C 0.38887(12) 0.27466(16) 0.31321(7) 0.0223(4) Uani 1 1 d .
H5 H 0.3947(13) 0.2515(17) 0.2787(8) 0.022(5) Uiso 1 1 d .
C6 C 0.30806(11) 0.24897(14) 0.33970(7) 0.0183(3) Uani 1 1 d .
C7 C 0.35814(12) 0.36754(15) 0.47403(7) 0.0222(4) Uani 1 1 d .
H7A H 0.3721 0.4464 0.4777 0.027 Uiso 1 1 calc R
H7B H 0.4005 0.3258 0.4960 0.027 Uiso 1 1 calc R
C8 C 0.25776(13) 0.26852(16) 0.55653(7) 0.0253(4) Uani 1 1 d .
H8 H 0.1963 0.2510 0.5699 0.030 Uiso 1 1 calc R
C9 C 0.30122(15) 0.34572(19) 0.59532(8) 0.0356(5) Uani 1 1 d .
H9A H 0.2993 0.3127 0.6298 0.053 Uiso 1 1 calc R
H9B H 0.2684 0.4153 0.5957 0.053 Uiso 1 1 calc R
H9C H 0.3639 0.3589 0.5854 0.053 Uiso 1 1 calc R
C10 C 0.30760(16) 0.16085(18) 0.55116(8) 0.0348(5) Uani 1 1 d .
H10A H 0.3685 0.1747 0.5383 0.052 Uiso 1 1 calc R
H10B H 0.2755 0.1135 0.5268 0.052 Uiso 1 1 calc R
H10C H 0.3110 0.1248 0.5850 0.052 Uiso 1 1 calc R
C11 C 0.23234(12) 0.19255(16) 0.31295(6) 0.0213(4) Uani 1 1 d .
H11A H 0.2561 0.1412 0.2867 0.026 Uiso 1 1 calc R
H11B H 0.1938 0.2469 0.2952 0.026 Uiso 1 1 calc R
C12 C 0.05156(11) 0.13320(15) 0.33621(7) 0.0205(4) Uani 1 1 d .
H12 H 0.0120 0.0853 0.3578 0.025 Uiso 1 1 calc R
C13 C 0.01567(13) 0.24881(16) 0.34074(8) 0.0272(4) Uani 1 1 d .
H13A H 0.0530 0.2983 0.3201 0.041 Uiso 1 1 calc R
H13B H 0.0172 0.2718 0.3770 0.041 Uiso 1 1 calc R
H13C H -0.0464 0.2512 0.3281 0.041 Uiso 1 1 calc R
C14 C 0.04766(13) 0.08981(16) 0.28102(7) 0.0270(4) Uani 1 1 d .
H14A H -0.0153 0.0831 0.2702 0.041 Uiso 1 1 calc R
H14B H 0.0767 0.0179 0.2795 0.041 Uiso 1 1 calc R
H14C H 0.0791 0.1406 0.2579 0.041 Uiso 1 1 calc R
C15 C 0.40281(15) 0.00357(16) 0.38472(9) 0.0324(5) Uani 1 1 d .
H15 H 0.3480(17) -0.029(2) 0.3717(9) 0.042(7) Uiso 1 1 d .
C16 C 0.41950(16) 0.04101(17) 0.43570(8) 0.0339(5) Uani 1 1 d .
H16 H 0.3806(18) 0.037(2) 0.4626(10) 0.051(8) Uiso 1 1 d .
C17 C 0.50596(16) 0.08821(18) 0.43714(9) 0.0378(5) Uani 1 1 d .
H17 H 0.5325(19) 0.120(2) 0.4661(11) 0.061(8) Uiso 1 1 d .
C18 C 0.54376(15) 0.07914(18) 0.38766(10) 0.0387(5) Uani 1 1 d .
H18 H 0.6001(18) 0.105(2) 0.3765(10) 0.050(7) Uiso 1 1 d .
C19 C 0.48110(16) 0.02728(17) 0.35525(9) 0.0350(5) Uani 1 1 d .
H19 H 0.4875(18) 0.011(2) 0.3222(10) 0.051(8) Uiso 1 1 d .
P1 P 0.21480(3) 0.42786(4) 0.209262(19) 0.02484(10) Uani 1 1 d .
F1 F 0.25351(13) 0.30707(11) 0.20685(5) 0.0564(4) Uani 1 1 d .
F2 F 0.25935(8) 0.44205(10) 0.26522(4) 0.0367(3) Uani 1 1 d .
F3 F 0.12560(8) 0.38330(13) 0.23736(5) 0.0476(4) Uani 1 1 d .
F4 F 0.30264(9) 0.47340(14) 0.18226(5) 0.0524(4) Uani 1 1 d .
F5 F 0.16796(10) 0.41343(13) 0.15437(5) 0.0517(4) Uani 1 1 d .
F6 F 0.17611(10) 0.54946(12) 0.21286(5) 0.0474(3) Uani 1 1 d .

loop_
_atom_site_aniso_label
_atom_site_aniso_U_11
_atom_site_aniso_U_22
_atom_site_aniso_U_33
_atom_site_aniso_U_23
_atom_site_aniso_U_13
_atom_site_aniso_U_12
Pd1 0.01268(6) 0.01805(7) 0.01473(6) -0.00078(5) 0.00089(5) -0.00116(5)
Ru1 0.01455(7) 0.01598(7) 0.01827(7) 0.00277(5) 0.00309(5) -0.00018(5)
Cl1 0.0205(2) 0.0374(3) 0.0272(2) 0.00002(19) 0.00932(17) -0.00493(19)
S1 0.0181(2) 0.0217(2) 0.0200(2) -0.00509(16) -0.00281(16) 0.00352(16)
S2 0.01687(19) 0.0190(2) 0.01695(19) -0.00069(16) 0.00034(15) -0.00306(16)
C1 0.0142(8) 0.0147(8) 0.0194(8) 0.0028(6) -0.0003(6) 0.0009(6)
C2 0.0170(8) 0.0125(8) 0.0238(8) 0.0026(6) -0.0020(7) 0.0007(6)
C3 0.0178(8) 0.0156(8) 0.0322(10) 0.0072(7) -0.0030(7) -0.0046(7)
C4 0.0179(9) 0.0241(9) 0.0320(10) 0.0135(8) 0.0043(8) -0.0016(7)
C5 0.0208(9) 0.0269(10) 0.0191(9) 0.0087(7) 0.0030(7) -0.0007(7)
C6 0.0163(8) 0.0197(8) 0.0188(8) 0.0044(6) 0.0005(7) 0.0002(7)
C7 0.0187(8) 0.0213(9) 0.0265(9) -0.0041(7) -0.0029(7) -0.0027(7)
C8 0.0272(9) 0.0312(10) 0.0175(8) -0.0027(7) -0.0004(7) 0.0039(8)
C9 0.0393(12) 0.0441(13) 0.0233(10) -0.0093(9) -0.0065(9) 0.0049(10)
C10 0.0466(13) 0.0305(11) 0.0273(10) 0.0020(8) -0.0002(9) 0.0092(10)
C11 0.0196(9) 0.0278(10) 0.0167(8) 0.0012(7) 0.0026(7) -0.0050(7)
C12 0.0159(8) 0.0218(9) 0.0236(9) 0.0002(7) -0.0013(7) -0.0045(7)
C13 0.0243(10) 0.0281(10) 0.0291(10) 0.0005(8) 0.0008(8) 0.0024(8)
C14 0.0248(9) 0.0300(10) 0.0263(9) -0.0043(8) -0.0069(8) -0.0038(8)
C15 0.0353(11) 0.0144(9) 0.0477(13) 0.0025(8) 0.0014(10) 0.0007(8)
C16 0.0490(13) 0.0214(10) 0.0312(11) 0.0106(8) 0.0167(10) 0.0126(9)
C17 0.0470(13) 0.0261(11) 0.0402(12) 0.0037(9) -0.0153(10) 0.0152(10)
C18 0.0233(10) 0.0283(11) 0.0646(16) 0.0070(10) 0.0071(10) 0.0106(9)
C19 0.0531(14) 0.0209(10) 0.0309(11) 0.0001(8) 0.0153(10) 0.0116(9)
P1 0.0227(2) 0.0301(3) 0.0217(2) 0.00558(19) -0.00261(18) -0.0067(2)
F1 0.0959(12) 0.0346(7) 0.0388(7) 0.0001(6) 0.0088(8) 0.0106(8)
F2 0.0389(7) 0.0394(7) 0.0319(6) 0.0046(5) -0.0160(5) -0.0053(6)
F3 0.0316(7) 0.0799(10) 0.0314(7) 0.0198(7) -0.0041(5) -0.0232(7)
F4 0.0290(7) 0.0726(10) 0.0556(9) 0.0267(8) 0.0056(6) -0.0104(7)
F5 0.0611(9) 0.0705(10) 0.0236(6) 0.0103(6) -0.0113(6) -0.0287(8)
F6 0.0530(8) 0.0439(8) 0.0453(8) 0.0107(6) -0.0063(6) 0.0136(7)

loop_
_atom_type_symbol
_atom_type_description
_atom_type_scat_dispersion_real
_atom_type_scat_dispersion_imag
_atom_type_scat_source
C C 0.0033 0.0016 'International Tables Vol C Tables 4.2.6.8 and 6.1.1.4'
H H 0.0000 0.0000 'International Tables Vol C Tables 4.2.6.8 and 6.1.1.4'
Cl Cl 0.1484 0.1585 'International Tables Vol C Tables 4.2.6.8 and 6.1.1.4'
F F 0.0171 0.0103 'International Tables Vol C Tables 4.2.6.8 and 6.1.1.4'
P P 0.1023 0.0942 'International Tables Vol C Tables 4.2.6.8 and 6.1.1.4'
Pd Pd -0.9988 1.0072 'International Tables Vol C Tables 4.2.6.8 and 6.1.1.4'
Ru Ru -1.2594 0.8363 'International Tables Vol C Tables 4.2.6.8 and 6.1.1.4'
S S 0.1246 0.1234 'International Tables Vol C Tables 4.2.6.8 and 6.1.1.4'

loop_
_geom_angle_atom_site_label_1
_geom_angle_atom_site_label_2
_geom_angle_atom_site_label_3
_geom_angle
C1 Pd1 S1 84.63(5)
C1 Pd1 S2 84.67(5)
S1 Pd1 S2 169.199(16)
C1 Pd1 Cl1 178.12(5)
S1 Pd1 Cl1 95.144(17)
S2 Pd1 Cl1 95.509(16)
C19 Ru1 C17 63.03(9)
C19 Ru1 C18 37.64(9)
C17 Ru1 C18 37.56(9)
C19 Ru1 C15 38.10(8)
C17 Ru1 C15 63.55(9)
C18 Ru1 C15 63.47(9)
C19 Ru1 C16 63.10(8)
C17 Ru1 C16 37.74(9)
C18 Ru1 C16 62.92(8)
C15 Ru1 C16 37.95(8)
C19 Ru1 C4 116.04(8)
C17 Ru1 C4 127.96(8)
C18 Ru1 C4 106.94(8)
C15 Ru1 C4 149.25(8)
C16 Ru1 C4 165.52(8)
C19 Ru1 C5 105.87(8)
C17 Ru1 C5 158.40(8)
C18 Ru1 C5 122.35(8)
C15 Ru1 C5 120.33(8)
C16 Ru1 C5 156.32(8)
C4 Ru1 C5 37.42(7)
C19 Ru1 C3 143.31(8)
C17 Ru1 C3 109.53(8)
C18 Ru1 C3 113.50(8)
C15 Ru1 C3 172.33(8)
C16 Ru1 C3 134.50(8)
C4 Ru1 C3 37.38(7)
C5 Ru1 C3 67.33(7)
C19 Ru1 C6 117.81(8)
C17 Ru1 C6 163.54(8)
C18 Ru1 C6 151.79(8)
C15 Ru1 C6 106.22(8)
C16 Ru1 C6 126.34(8)
C4 Ru1 C6 67.64(7)
C5 Ru1 C6 37.49(6)
C3 Ru1 C6 79.70(7)
C19 Ru1 C1 145.99(8)
C17 Ru1 C1 132.33(8)
C18 Ru1 C1 169.90(8)
C15 Ru1 C1 114.34(7)
C16 Ru1 C1 108.89(7)
C4 Ru1 C1 79.91(7)
C5 Ru1 C1 67.60(6)
C3 Ru1 C1 67.29(6)
C6 Ru1 C1 37.54(6)
C19 Ru1 C2 174.69(8)
C17 Ru1 C2 111.67(8)
C18 Ru1 C2 138.24(8)
C15 Ru1 C2 140.41(7)
C16 Ru1 C2 112.71(7)
C4 Ru1 C2 67.09(7)
C5 Ru1 C2 79.23(7)
C3 Ru1 C2 37.08(6)
C6 Ru1 C2 67.11(6)
C1 Ru1 C2 37.12(6)
C7 S1 C8 103.29(9)
C7 S1 Pd1 101.65(6)
C8 S1 Pd1 110.93(6)
C11 S2 C12 102.16(8)
C11 S2 Pd1 99.77(6)
C12 S2 Pd1 112.08(6)
C2 C1 C6 119.09(15)
C2 C1 Pd1 120.62(12)
C6 C1 Pd1 119.86(12)
C2 C1 Ru1 71.68(9)
C6 C1 Ru1 70.40(9)
Pd1 C1 Ru1 123.42(8)
C3 C2 C1 120.25(16)
C3 C2 C7 120.32(16)
C1 C2 C7 119.43(15)
C3 C2 Ru1 70.26(10)
C1 C2 Ru1 71.20(9)
C7 C2 Ru1 131.50(12)
C4 C3 C2 120.36(17)
C4 C3 Ru1 70.90(11)
C2 C3 Ru1 72.66(10)
C4 C3 H3 119.0(12)
C2 C3 H3 120.5(12)
Ru1 C3 H3 125.0(12)
C5 C4 C3 119.97(17)
C5 C4 Ru1 71.41(10)
C3 C4 Ru1 71.72(10)
C5 C4 H4 119.3(13)
C3 C4 H4 120.5(13)
Ru1 C4 H4 124.2(14)
C4 C5 C6 120.32(17)
C4 C5 Ru1 71.16(10)
C6 C5 Ru1 71.67(10)
C4 C5 H5 121.5(13)
C6 C5 H5 118.0(13)
Ru1 C5 H5 126.7(13)
C5 C6 C1 119.99(16)
C5 C6 C11 121.19(15)
C1 C6 C11 118.82(15)
C5 C6 Ru1 70.84(10)
C1 C6 Ru1 72.05(9)
C11 C6 Ru1 130.07(13)
C2 C7 S1 109.97(12)
C2 C7 H7A 109.7
S1 C7 H7A 109.7
C2 C7 H7B 109.7
S1 C7 H7B 109.7
H7A C7 H7B 108.2
C10 C8 C9 113.00(17)
C10 C8 S1 113.69(13)
C9 C8 S1 108.67(14)
C10 C8 H8 107.0
C9 C8 H8 107.0
S1 C8 H8 107.0
C8 C9 H9A 109.5
C8 C9 H9B 109.5
H9A C9 H9B 109.5
C8 C9 H9C 109.5
H9A C9 H9C 109.5
H9B C9 H9C 109.5
C8 C10 H10A 109.5
C8 C10 H10B 109.5
H10A C10 H10B 109.5
C8 C10 H10C 109.5
H10A C10 H10C 109.5
H10B C10 H10C 109.5
C6 C11 S2 108.54(12)
C6 C11 H11A 110.0
S2 C11 H11A 110.0
C6 C11 H11B 110.0
S2 C11 H11B 110.0
H11A C11 H11B 108.4
C13 C12 C14 112.55(16)
C13 C12 S2 113.26(12)
C14 C12 S2 109.07(13)
C13 C12 H12 107.2
C14 C12 H12 107.2
S2 C12 H12 107.2
C12 C13 H13A 109.5
C12 C13 H13B 109.5
H13A C13 H13B 109.5
C12 C13 H13C 109.5
H13A C13 H13C 109.5
H13B C13 H13C 109.5
C12 C14 H14A 109.5
C12 C14 H14B 109.5
H14A C14 H14B 109.5
C12 C14 H14C 109.5
H14A C14 H14C 109.5
H14B C14 H14C 109.5
C16 C15 C19 106.8(2)
C16 C15 Ru1 71.12(12)
C19 C15 Ru1 70.85(11)
C16 C15 H15 127.2(14)
C19 C15 H15 125.9(14)
Ru1 C15 H15 121.1(15)
C17 C16 C15 108.44(19)
C17 C16 Ru1 70.98(12)
C15 C16 Ru1 70.93(11)
C17 C16 H16 125.8(17)
C15 C16 H16 125.8(17)
Ru1 C16 H16 122.8(17)
C18 C17 C16 108.0(2)
C18 C17 Ru1 71.26(12)
C16 C17 Ru1 71.28(12)
C18 C17 H17 126.6(18)
C16 C17 H17 125.4(17)
Ru1 C17 H17 122.6(18)
C17 C18 C19 108.3(2)
C17 C18 Ru1 71.18(12)
C19 C18 Ru1 71.09(12)
C17 C18 H18 127.7(16)
C19 C18 H18 124.0(16)
Ru1 C18 H18 121.7(16)
C18 C19 C15 108.4(2)
C18 C19 Ru1 71.27(12)
C15 C19 Ru1 71.05(11)
C18 C19 H19 127.3(18)
C15 C19 H19 124.3(18)
Ru1 C19 H19 123.3(18)
F4 P1 F1 90.59(9)
F4 P1 F5 90.37(8)
F1 P1 F5 91.18(9)
F4 P1 F6 89.76(8)
F1 P1 F6 178.91(8)
F5 P1 F6 89.85(8)
F4 P1 F2 91.11(7)
F1 P1 F2 89.21(8)
F5 P1 F2 178.47(8)
F6 P1 F2 89.75(7)
F4 P1 F3 179.03(10)
F1 P1 F3 90.12(9)
F5 P1 F3 90.27(7)
F6 P1 F3 89.51(8)
F2 P1 F3 88.25(7)

loop_
_geom_bond_atom_site_label_1
_geom_bond_atom_site_label_2
_geom_bond_distance
Pd1 C1 1.9691(16)
Pd1 S1 2.2832(4)
Pd1 S2 2.2949(4)
Pd1 Cl1 2.3650(4)
Ru1 C19 2.176(2)
Ru1 C17 2.177(2)
Ru1 C18 2.178(2)
Ru1 C15 2.178(2)
Ru1 C16 2.1809(19)
Ru1 C4 2.1980(18)
Ru1 C5 2.2012(17)
Ru1 C3 2.2087(18)
Ru1 C6 2.2120(17)
Ru1 C1 2.2337(16)
Ru1 C2 2.2400(17)
S1 C7 1.8254(18)
S1 C8 1.8362(19)
S2 C11 1.8217(17)
S2 C12 1.8395(18)
C1 C2 1.424(2)
C1 C6 1.431(2)
C2 C3 1.415(2)
C2 C7 1.504(2)
C3 C4 1.412(3)
C3 H3 0.94(2)
C4 C5 1.411(3)
C4 H4 0.91(2)
C5 C6 1.418(2)
C5 H5 0.94(2)
C6 C11 1.491(2)
C7 H7A 0.9900
C7 H7B 0.9900
C8 C10 1.516(3)
C8 C9 1.521(3)
C8 H8 1.0000
C9 H9A 0.9800
C9 H9B 0.9800
C9 H9C 0.9800
C10 H10A 0.9800
C10 H10B 0.9800
C10 H10C 0.9800
C11 H11A 0.9900
C11 H11B 0.9900
C12 C13 1.515(3)
C12 C14 1.524(2)
C12 H12 1.0000
C13 H13A 0.9800
C13 H13B 0.9800
C13 H13C 0.9800
C14 H14A 0.9800
C14 H14B 0.9800
C14 H14C 0.9800
C15 C16 1.417(3)
C15 C19 1.421(3)
C15 H15 0.97(3)
C16 C17 1.409(3)
C16 H16 0.91(3)
C17 C18 1.402(3)
C17 H17 0.93(3)
C18 C19 1.404(3)
C18 H18 0.94(3)
C19 H19 0.88(3)
P1 F4 1.5822(13)
P1 F1 1.5852(15)
P1 F5 1.5913(13)
P1 F6 1.5960(15)
P1 F2 1.6011(12)
P1 F3 1.6075(13)

loop_
_geom_torsion_atom_site_label_1
_geom_torsion_atom_site_label_2
_geom_torsion_atom_site_label_3
_geom_torsion_atom_site_label_4
_geom_torsion
C1 Pd1 S1 C7 -16.16(8)
S2 Pd1 S1 C7 -8.52(12)
Cl1 Pd1 S1 C7 161.96(6)
C1 Pd1 S1 C8 -125.44(8)
S2 Pd1 S1 C8 -117.79(11)
Cl1 Pd1 S1 C8 52.69(7)
C1 Pd1 S2 C11 -20.27(8)
S1 Pd1 S2 C11 -27.92(12)
Cl1 Pd1 S2 C11 161.61(6)
C1 Pd1 S2 C12 -127.76(8)
S1 Pd1 S2 C12 -135.40(10)
Cl1 Pd1 S2 C12 54.12(6)
S1 Pd1 C1 C2 16.07(13)
S2 Pd1 C1 C2 -162.49(13)
S1 Pd1 C1 C6 -171.48(13)
S2 Pd1 C1 C6 9.96(13)
S1 Pd1 C1 Ru1 103.37(9)
S2 Pd1 C1 Ru1 -75.20(8)
C19 Ru1 C1 C2 172.60(13)
C17 Ru1 C1 C2 67.92(14)
C18 Ru1 C1 C2 68.3(5)
C15 Ru1 C1 C2 143.49(11)
C16 Ru1 C1 C2 102.95(11)
C4 Ru1 C1 C2 -65.16(10)
C5 Ru1 C1 C2 -102.11(11)
C3 Ru1 C1 C2 -28.34(10)
C6 Ru1 C1 C2 -131.42(14)
C19 Ru1 C1 C6 -55.98(16)
C17 Ru1 C1 C6 -160.66(12)
C18 Ru1 C1 C6 -160.3(4)
C15 Ru1 C1 C6 -85.09(12)
C16 Ru1 C1 C6 -125.63(11)
C4 Ru1 C1 C6 66.26(11)
C5 Ru1 C1 C6 29.31(10)
C3 Ru1 C1 C6 103.08(11)
C2 Ru1 C1 C6 131.42(14)
C19 Ru1 C1 Pd1 57.49(17)
C17 Ru1 C1 Pd1 -47.18(15)
C18 Ru1 C1 Pd1 -46.8(5)
C15 Ru1 C1 Pd1 28.38(12)
C16 Ru1 C1 Pd1 -12.16(12)
C4 Ru1 C1 Pd1 179.73(11)
C5 Ru1 C1 Pd1 142.78(12)
C3 Ru1 C1 Pd1 -143.44(12)
C6 Ru1 C1 Pd1 113.47(14)
C2 Ru1 C1 Pd1 -115.11(14)
C6 C1 C2 C3 -1.6(2)
Pd1 C1 C2 C3 170.87(13)
Ru1 C1 C2 C3 52.31(14)
C6 C1 C2 C7 178.35(15)
Pd1 C1 C2 C7 -9.1(2)
Ru1 C1 C2 C7 -127.71(15)
C6 C1 C2 Ru1 -53.94(14)
Pd1 C1 C2 Ru1 118.56(11)
C17 Ru1 C2 C3 94.06(12)
C18 Ru1 C2 C3 60.74(15)
C15 Ru1 C2 C3 168.30(13)
C16 Ru1 C2 C3 134.94(12)
C4 Ru1 C2 C3 -29.35(10)
C5 Ru1 C2 C3 -66.48(11)
C6 Ru1 C2 C3 -103.69(11)
C1 Ru1 C2 C3 -133.43(15)
C17 Ru1 C2 C1 -132.51(11)
C18 Ru1 C2 C1 -165.84(12)
C15 Ru1 C2 C1 -58.27(15)
C16 Ru1 C2 C1 -91.64(12)
C4 Ru1 C2 C1 104.08(11)
C5 Ru1 C2 C1 66.95(10)
C3 Ru1 C2 C1 133.43(15)
C6 Ru1 C2 C1 29.74(9)
C17 Ru1 C2 C7 -19.44(18)
C18 Ru1 C2 C7 -52.8(2)
C15 Ru1 C2 C7 54.8(2)
C16 Ru1 C2 C7 21.44(18)
C4 Ru1 C2 C7 -142.85(17)
C5 Ru1 C2 C7 -179.98(17)
C3 Ru1 C2 C7 -113.5(2)
C6 Ru1 C2 C7 142.81(17)
C1 Ru1 C2 C7 113.07(19)
C1 C2 C3 C4 1.8(3)
C7 C2 C3 C4 -178.19(16)
Ru1 C2 C3 C4 54.54(15)
C1 C2 C3 Ru1 -52.73(14)
C7 C2 C3 Ru1 127.28(15)
C19 Ru1 C3 C4 56.87(17)
C17 Ru1 C3 C4 127.65(12)
C18 Ru1 C3 C4 87.37(13)
C16 Ru1 C3 C4 161.78(12)
C5 Ru1 C3 C4 -29.42(11)
C6 Ru1 C3 C4 -66.48(11)
C1 Ru1 C3 C4 -103.58(12)
C2 Ru1 C3 C4 -131.95(16)
C19 Ru1 C3 C2 -171.18(13)
C17 Ru1 C3 C2 -100.40(12)
C18 Ru1 C3 C2 -140.68(11)
C16 Ru1 C3 C2 -66.27(14)
C4 Ru1 C3 C2 131.95(16)
C5 Ru1 C3 C2 102.53(11)
C6 Ru1 C3 C2 65.47(10)
C1 Ru1 C3 C2 28.37(10)
C2 C3 C4 C5 -0.7(3)
Ru1 C3 C4 C5 54.70(16)
C2 C3 C4 Ru1 -55.36(15)
C19 Ru1 C4 C5 82.08(13)
C17 Ru1 C4 C5 157.07(12)
C18 Ru1 C4 C5 121.50(12)
C15 Ru1 C4 C5 55.16(19)
C16 Ru1 C4 C5 165.1(3)
C3 Ru1 C4 C5 -131.76(16)
C6 Ru1 C4 C5 -29.05(11)
C1 Ru1 C4 C5 -66.15(11)
C2 Ru1 C4 C5 -102.63(12)
C19 Ru1 C4 C3 -146.16(12)
C17 Ru1 C4 C3 -71.17(14)
C18 Ru1 C4 C3 -106.74(12)
C15 Ru1 C4 C3 -173.08(14)
C16 Ru1 C4 C3 -63.1(3)
C5 Ru1 C4 C3 131.76(16)
C6 Ru1 C4 C3 102.71(12)
C1 Ru1 C4 C3 65.61(11)
C2 Ru1 C4 C3 29.13(10)
C3 C4 C5 C6 -0.6(3)
Ru1 C4 C5 C6 54.23(16)
C3 C4 C5 Ru1 -54.84(16)
C19 Ru1 C5 C4 -112.31(13)
C17 Ru1 C5 C4 -56.6(3)
C18 Ru1 C5 C4 -74.92(14)
C15 Ru1 C5 C4 -150.91(12)
C16 Ru1 C5 C4 -170.78(17)
C3 Ru1 C5 C4 29.39(11)
C6 Ru1 C5 C4 132.45(17)
C1 Ru1 C5 C4 103.11(12)
C2 Ru1 C5 C4 66.19(11)
C19 Ru1 C5 C6 115.24(12)
C17 Ru1 C5 C6 171.0(2)
C18 Ru1 C5 C6 152.64(12)
C15 Ru1 C5 C6 76.64(13)
C16 Ru1 C5 C6 56.8(2)
C4 Ru1 C5 C6 -132.45(17)
C3 Ru1 C5 C6 -103.06(12)
C1 Ru1 C5 C6 -29.34(10)
C2 Ru1 C5 C6 -66.26(11)
C4 C5 C6 C1 0.8(3)
Ru1 C5 C6 C1 54.75(15)
C4 C5 C6 C11 -179.89(17)
Ru1 C5 C6 C11 -125.89(16)
C4 C5 C6 Ru1 -54.00(16)
C2 C1 C6 C5 0.4(2)
Pd1 C1 C6 C5 -172.20(13)
Ru1 C1 C6 C5 -54.18(15)
C2 C1 C6 C11 -179.01(15)
Pd1 C1 C6 C11 8.4(2)
Ru1 C1 C6 C11 126.44(16)
C2 C1 C6 Ru1 54.55(14)
Pd1 C1 C6 Ru1 -118.01(11)
C19 Ru1 C6 C5 -79.64(13)
C17 Ru1 C6 C5 -168.3(3)
C18 Ru1 C6 C5 -55.2(2)
C15 Ru1 C6 C5 -119.01(12)
C16 Ru1 C6 C5 -155.35(12)
C4 Ru1 C6 C5 29.00(11)
C3 Ru1 C6 C5 66.01(11)
C1 Ru1 C6 C5 131.97(16)
C2 Ru1 C6 C5 102.55(12)
C19 Ru1 C6 C1 148.39(10)
C17 Ru1 C6 C1 59.8(3)
C18 Ru1 C6 C1 172.80(15)
C15 Ru1 C6 C1 109.02(11)
C16 Ru1 C6 C1 72.69(13)
C4 Ru1 C6 C1 -102.96(11)
C5 Ru1 C6 C1 -131.97(16)
C3 Ru1 C6 C1 -65.96(10)
C2 Ru1 C6 C1 -29.42(9)
C19 Ru1 C6 C11 35.46(18)
C17 Ru1 C6 C11 -53.2(3)
C18 Ru1 C6 C11 59.9(2)
C15 Ru1 C6 C11 -3.91(17)
C16 Ru1 C6 C11 -40.24(18)
C4 Ru1 C6 C11 144.11(17)
C5 Ru1 C6 C11 115.1(2)
C3 Ru1 C6 C11 -178.89(16)
C1 Ru1 C6 C11 -112.93(19)
C2 Ru1 C6 C11 -142.35(17)
C3 C2 C7 S1 173.14(13)
C1 C2 C7 S1 -6.8(2)
Ru1 C2 C7 S1 -97.14(15)
C8 S1 C7 C2 131.08(13)
Pd1 S1 C7 C2 16.03(13)
C7 S1 C8 C10 -61.30(17)
Pd1 S1 C8 C10 46.91(17)
C7 S1 C8 C9 65.47(15)
Pd1 S1 C8 C9 173.68(12)
C5 C6 C11 S2 153.85(14)
C1 C6 C11 S2 -26.8(2)
Ru1 C6 C11 S2 63.40(18)
C12 S2 C11 C6 144.27(13)
Pd1 S2 C11 C6 28.97(13)
C11 S2 C12 C13 -69.96(15)
Pd1 S2 C12 C13 35.99(14)
C11 S2 C12 C14 56.22(14)
Pd1 S2 C12 C14 162.17(11)
C19 Ru1 C15 C16 116.29(19)
C17 Ru1 C15 C16 37.03(13)
C18 Ru1 C15 C16 79.20(15)
C4 Ru1 C15 C16 157.53(14)
C5 Ru1 C15 C16 -167.17(12)
C6 Ru1 C15 C16 -129.09(13)
C1 Ru1 C15 C16 -89.87(14)
C2 Ru1 C15 C16 -55.58(18)
C17 Ru1 C15 C19 -79.26(15)
C18 Ru1 C15 C19 -37.09(14)
C16 Ru1 C15 C19 -116.29(19)
C4 Ru1 C15 C19 41.2(2)
C5 Ru1 C15 C19 76.54(15)
C6 Ru1 C15 C19 114.62(13)
C1 Ru1 C15 C19 153.83(13)
C2 Ru1 C15 C19 -171.88(13)
C19 C15 C16 C17 0.8(2)
Ru1 C15 C16 C17 -61.40(14)
C19 C15 C16 Ru1 62.23(14)
C19 Ru1 C16 C17 79.90(15)
C18 Ru1 C16 C17 37.45(14)
C15 Ru1 C16 C17 118.24(19)
C4 Ru1 C16 C17 -10.4(4)
C5 Ru1 C16 C17 146.74(18)
C3 Ru1 C16 C17 -59.75(16)
C6 Ru1 C16 C17 -174.06(12)
C1 Ru1 C16 C17 -136.12(13)
C2 Ru1 C16 C17 -96.50(13)
C19 Ru1 C16 C15 -38.34(13)
C17 Ru1 C16 C15 -118.24(19)
C18 Ru1 C16 C15 -80.79(14)
C4 Ru1 C16 C15 -128.6(3)
C5 Ru1 C16 C15 28.5(3)
C3 Ru1 C16 C15 -178.00(12)
C6 Ru1 C16 C15 67.70(15)
C1 Ru1 C16 C15 105.64(13)
C2 Ru1 C16 C15 145.25(12)
C15 C16 C17 C18 -0.8(2)
Ru1 C16 C17 C18 -62.17(14)
C15 C16 C17 Ru1 61.37(14)
C19 Ru1 C17 C18 37.27(14)
C15 Ru1 C17 C18 80.13(15)
C16 Ru1 C17 C18 117.4(2)
C4 Ru1 C17 C18 -65.90(17)
C5 Ru1 C17 C18 -25.9(3)
C3 Ru1 C17 C18 -103.46(14)
C6 Ru1 C17 C18 134.5(3)
C1 Ru1 C17 C18 179.89(12)
C2 Ru1 C17 C18 -143.11(13)
C19 Ru1 C17 C16 -80.10(14)
C18 Ru1 C17 C16 -117.4(2)
C15 Ru1 C17 C16 -37.24(12)
C4 Ru1 C17 C16 176.73(12)
C5 Ru1 C17 C16 -143.2(2)
C3 Ru1 C17 C16 139.17(12)
C6 Ru1 C17 C16 17.1(3)
C1 Ru1 C17 C16 62.52(16)
C2 Ru1 C17 C16 99.52(13)
C16 C17 C18 C19 0.4(2)
Ru1 C17 C18 C19 -61.73(15)
C16 C17 C18 Ru1 62.18(14)
C19 Ru1 C18 C17 -117.9(2)
C15 Ru1 C18 C17 -80.36(15)
C16 Ru1 C18 C17 -37.63(14)
C4 Ru1 C18 C17 131.20(14)
C5 Ru1 C18 C17 169.04(13)
C3 Ru1 C18 C17 91.87(15)
C6 Ru1 C18 C17 -154.67(15)
C1 Ru1 C18 C17 -0.5(5)
C2 Ru1 C18 C17 56.87(18)
C17 Ru1 C18 C19 117.9(2)
C15 Ru1 C18 C19 37.55(13)
C16 Ru1 C18 C19 80.27(14)
C4 Ru1 C18 C19 -110.89(13)
C5 Ru1 C18 C19 -73.06(15)
C3 Ru1 C18 C19 -150.23(12)
C6 Ru1 C18 C19 -36.8(2)
C1 Ru1 C18 C19 117.4(4)
C2 Ru1 C18 C19 174.77(11)
C17 C18 C19 C15 0.1(2)
Ru1 C18 C19 C15 -61.71(14)
C17 C18 C19 Ru1 61.79(15)
C16 C15 C19 C18 -0.6(2)
Ru1 C15 C19 C18 61.85(15)
C16 C15 C19 Ru1 -62.41(14)
C17 Ru1 C19 C18 -37.19(14)
C15 Ru1 C19 C18 -117.92(19)
C16 Ru1 C19 C18 -79.73(15)
C4 Ru1 C19 C18 84.11(15)
C5 Ru1 C19 C18 122.84(13)
C3 Ru1 C19 C18 49.65(19)
C6 Ru1 C19 C18 161.34(12)
C1 Ru1 C19 C18 -163.84(13)
C17 Ru1 C19 C15 80.73(15)
C18 Ru1 C19 C15 117.92(19)
C16 Ru1 C19 C15 38.19(13)
C4 Ru1 C19 C15 -157.97(12)
C5 Ru1 C19 C15 -119.23(13)
C3 Ru1 C19 C15 167.57(13)
C6 Ru1 C19 C15 -80.74(14)
C1 Ru1 C19 C15 -45.9(2)
